data_2237018
loop_
_publ_author_name
'Mei, Xiang-dong'
'Liang, Yan-hui'
'Li, Ke-Bin'

_publ_section_title
;
 2-Amino-<i>N</i>,3-dimethylbenzamide
;
_journal_coeditor_code RZ5025
_journal_issue 12
_journal_name_full 'Acta Crystallographica Section E'
_journal_page_first o3474
_journal_paper_doi 10.1107/S1600536812048027
_journal_volume 68
_journal_year 2012
_chemical_formula_iupac 'C9 H12 N2 O'
_chemical_formula_moiety 'C9 H12 N2 O'
_chemical_formula_sum 'C9 H12 N2 O'
_chemical_formula_weight 164.21
_chemical_name_systematic
;
2-Amino-<i>N</i>,3-dimethylbenzamide
;
_space_group_IT_number 4
_symmetry_cell_setting monoclinic
_symmetry_space_group_name_Hall 'P 2yb'
_symmetry_space_group_name_H-M 'P 1 21 1'
_atom_sites_solution_hydrogens geom
_atom_sites_solution_primary direct
_atom_sites_solution_secondary difmap
_audit_creation_method SHELXL-97
_cell_angle_alpha 90.00
_cell_angle_beta 118.270(10)
_cell_angle_gamma 90.00
_cell_formula_units_Z 2
_cell_length_a 9.833(6)
_cell_length_b 5.011(3)
_cell_length_c 9.841(6)
_cell_measurement_reflns_used 2240
_cell_measurement_temperature 173(2)
_cell_measurement_theta_max 32.74
_cell_measurement_theta_min 2.35
_cell_volume 427.1(5)
_computing_cell_refinement 'CrystalClear (Rigaku, 2007)'
_computing_data_collection 'CrystalClear (Rigaku, 2007)'
_computing_data_reduction 'CrystalClear (Rigaku, 2007)'
_computing_molecular_graphics '<i>OLEX2</i> (Dolomanov <i>et al.</i>, 2009)'
_computing_publication_material 'SHELXL97 (Sheldrick, 2008)'
_computing_structure_refinement 'SHELXL97 (Sheldrick, 2008)'
_computing_structure_solution 'SHELXS97 (Sheldrick, 2008)'
_diffrn_ambient_temperature 173(2)
_diffrn_measured_fraction_theta_full 0.995
_diffrn_measured_fraction_theta_max 0.995
_diffrn_measurement_device_type 'Rigaku MM007-HF CCD (Saturn 724+)'
_diffrn_measurement_method '\w scans at fixed \c = 45\%'
_diffrn_radiation_monochromator Confocal
_diffrn_radiation_source 'rotating anode'
_diffrn_radiation_type MoK\a
_diffrn_radiation_wavelength 0.71073
_diffrn_reflns_av_R_equivalents 0.0357
_diffrn_reflns_av_sigmaI/netI 0.0348
_diffrn_reflns_limit_h_max 12
_diffrn_reflns_limit_h_min -12
_diffrn_reflns_limit_k_max 6
_diffrn_reflns_limit_k_min -6
_diffrn_reflns_limit_l_max 12
_diffrn_reflns_limit_l_min -12
_diffrn_reflns_number 3828
_diffrn_reflns_theta_full 27.46
_diffrn_reflns_theta_max 27.46
_diffrn_reflns_theta_min 2.35
_exptl_absorpt_coefficient_mu 0.086
_exptl_absorpt_correction_T_max 0.9915
_exptl_absorpt_correction_T_min 0.9699
_exptl_absorpt_correction_type multi-scan
_exptl_absorpt_process_details '(CrystalClear; Rigaku, 2007)'
_exptl_crystal_colour colourless
_exptl_crystal_density_diffrn 1.277
_exptl_crystal_density_method 'not measured'
_exptl_crystal_description rod
_exptl_crystal_F_000 176
_exptl_crystal_size_max 0.36
_exptl_crystal_size_mid 0.13
_exptl_crystal_size_min 0.10
_refine_diff_density_max 0.303
_refine_diff_density_min -0.217
_refine_ls_abs_structure_Flack 0.0(19)
_refine_ls_extinction_method none
_refine_ls_goodness_of_fit_ref 1.049
_refine_ls_hydrogen_treatment constr
_refine_ls_matrix_type full
_refine_ls_number_parameters 112
_refine_ls_number_reflns 1939
_refine_ls_number_restraints 1
_refine_ls_restrained_S_all 1.048
_refine_ls_R_factor_all 0.0433
_refine_ls_R_factor_gt 0.0422
_refine_ls_shift/su_max 0.000
_refine_ls_shift/su_mean 0.000
_refine_ls_structure_factor_coef Fsqd
_refine_ls_weighting_details 'calc w=1/[\s^2^(Fo^2^)+(0.0574P)^2^+0.1149P] where P=(Fo^2^+2Fc^2^)/3'
_refine_ls_weighting_scheme calc
_refine_ls_wR_factor_gt 0.1099
_refine_ls_wR_factor_ref 0.1109
_reflns_number_gt 1884
_reflns_number_total 1939
_reflns_threshold_expression I>2sigma(I)
_cod_data_source_file rz5025.cif
_cod_data_source_block I
_cod_original_cell_volume 427.1(4)
_cod_original_sg_symbol_H-M 'P 21'
_cod_database_code 2237018
_cod_database_fobs_code 2237018

loop_
_symmetry_equiv_pos_as_xyz
'x, y, z'
'-x, y+1/2, -z'

loop_
_atom_site_type_symbol
_atom_site_label
_atom_site_fract_x
_atom_site_fract_y
_atom_site_fract_z
_atom_site_U_iso_or_equiv
_atom_site_adp_type
_atom_site_calc_flag
_atom_site_refinement_flags
_atom_site_occupancy
_atom_site_symmetry_multiplicity
O O1 0.18145(16) 0.6816(2) 0.25039(14) 0.0310(3) Uani d . 1 1
N N1 0.08945(16) 0.5876(3) 0.47375(16) 0.0267(3) Uani d . 1 1
H H1A 0.0480 0.5886 0.3725 0.032 Uiso calc R 1 1
H H1B 0.0504 0.4853 0.5193 0.032 Uiso calc R 1 1
N N2 0.22924(17) 1.1192(3) 0.24907(16) 0.0276(3) Uani d . 1 1
H H2 0.2598 1.2682 0.3025 0.033 Uiso calc R 1 1
C C1 0.21634(17) 0.7472(3) 0.56154(18) 0.0215(3) Uani d . 1 1
C C2 0.27443(18) 0.7589(3) 0.72312(19) 0.0245(3) Uani d . 1 1
C C3 0.3954(2) 0.9304(4) 0.80932(19) 0.0300(4) Uani d . 1 1
H H3 0.4353 0.9365 0.9181 0.036 Uiso calc R 1 1
C C4 0.4600(2) 1.0941(4) 0.7407(2) 0.0325(4) Uani d . 1 1
H H4 0.5431 1.2102 0.8019 0.039 Uiso calc R 1 1
C C5 0.40169(18) 1.0856(4) 0.58261(19) 0.0266(3) Uani d . 1 1
H H5 0.4443 1.1990 0.5351 0.032 Uiso calc R 1 1
C C6 0.28106(17) 0.9128(3) 0.49133(17) 0.0211(3) Uani d . 1 1
C C7 0.2030(2) 0.5880(4) 0.7989(2) 0.0330(4) Uani d . 1 1
H H7B 0.0947 0.6394 0.7603 0.050 Uiso calc R 1 1
H H7C 0.2593 0.6139 0.9109 0.050 Uiso calc R 1 1
H H7A 0.2085 0.3999 0.7748 0.050 Uiso calc R 1 1
C C8 0.22609(17) 0.8953(3) 0.32129(18) 0.0214(3) Uani d . 1 1
C C9 0.1841(2) 1.1254(4) 0.08586(19) 0.0343(4) Uani d . 1 1
H H9A 0.0791 1.0551 0.0268 0.051 Uiso calc R 1 1
H H9B 0.2555 1.0156 0.0663 0.051 Uiso calc R 1 1
H H9C 0.1873 1.3098 0.0542 0.051 Uiso calc R 1 1

loop_
_atom_site_aniso_label
_atom_site_aniso_U_11
_atom_site_aniso_U_22
_atom_site_aniso_U_33
_atom_site_aniso_U_12
_atom_site_aniso_U_13
_atom_site_aniso_U_23
O1 0.0437(7) 0.0195(6) 0.0277(6) -0.0021(5) 0.0152(5) -0.0023(4)
N1 0.0268(7) 0.0240(6) 0.0291(7) -0.0067(6) 0.0130(5) -0.0007(6)
N2 0.0377(8) 0.0188(7) 0.0282(7) -0.0033(6) 0.0173(6) -0.0010(6)
C1 0.0194(7) 0.0172(7) 0.0290(8) 0.0029(6) 0.0124(6) 0.0013(6)
C2 0.0247(8) 0.0230(8) 0.0278(8) 0.0043(7) 0.0140(7) 0.0030(6)
C3 0.0287(8) 0.0356(9) 0.0235(7) -0.0004(7) 0.0106(7) -0.0026(7)
C4 0.0271(8) 0.0344(9) 0.0328(8) -0.0085(8) 0.0115(7) -0.0077(8)
C5 0.0260(7) 0.0256(7) 0.0314(8) -0.0056(7) 0.0162(7) -0.0032(7)
C6 0.0208(7) 0.0185(7) 0.0255(7) 0.0018(6) 0.0123(6) -0.0004(6)
C7 0.0387(9) 0.0323(9) 0.0313(8) -0.0008(8) 0.0192(7) 0.0052(8)
C8 0.0207(7) 0.0181(7) 0.0272(7) 0.0016(6) 0.0127(6) 0.0007(6)
C9 0.0431(10) 0.0314(10) 0.0286(8) -0.0010(8) 0.0171(8) 0.0043(7)

loop_
_atom_type_symbol
_atom_type_description
_atom_type_scat_dispersion_real
_atom_type_scat_dispersion_imag
_atom_type_scat_source
C C 0.0033 0.0016 'International Tables Vol C Tables 4.2.6.8 and 6.1.1.4'
H H 0.0000 0.0000 'International Tables Vol C Tables 4.2.6.8 and 6.1.1.4'
N N 0.0061 0.0033 'International Tables Vol C Tables 4.2.6.8 and 6.1.1.4'
O O 0.0106 0.0060 'International Tables Vol C Tables 4.2.6.8 and 6.1.1.4'

loop_
_geom_angle_atom_site_label_1
_geom_angle_atom_site_label_2
_geom_angle_atom_site_label_3
_geom_angle
C1 N1 H1A 120.0
C1 N1 H1B 120.0
H1A N1 H1B 120.0
C8 N2 C9 122.35(15)
C8 N2 H2 118.8
C9 N2 H2 118.8
N1 C1 C6 121.07(15)
N1 C1 C2 119.33(14)
C6 C1 C2 119.43(14)
C3 C2 C1 119.16(14)
C3 C2 C7 121.00(16)
C1 C2 C7 119.84(15)
C2 C3 C4 121.71(15)
C2 C3 H3 119.1
C4 C3 H3 119.1
C5 C4 C3 119.12(16)
C5 C4 H4 120.4
C3 C4 H4 120.4
C4 C5 C6 121.09(15)
C4 C5 H5 119.5
C6 C5 H5 119.5
C5 C6 C1 119.49(14)
C5 C6 C8 120.10(14)
C1 C6 C8 120.36(14)
C2 C7 H7B 109.5
C2 C7 H7C 109.5
H7B C7 H7C 109.5
C2 C7 H7A 109.5
H7B C7 H7A 109.5
H7C C7 H7A 109.5
O1 C8 N2 121.14(14)
O1 C8 C6 121.59(14)
N2 C8 C6 117.26(14)
N2 C9 H9A 109.5
N2 C9 H9B 109.5
H9A C9 H9B 109.5
N2 C9 H9C 109.5
H9A C9 H9C 109.5
H9B C9 H9C 109.5

loop_
_geom_bond_atom_site_label_1
_geom_bond_atom_site_label_2
_geom_bond_distance
O1 C8 1.239(2)
N1 C1 1.386(2)
N1 H1A 0.8800
N1 H1B 0.8800
N2 C8 1.337(2)
N2 C9 1.450(2)
N2 H2 0.8800
C1 C6 1.410(2)
C1 C2 1.413(2)
C2 C3 1.384(2)
C2 C7 1.510(2)
C3 C4 1.392(3)
C3 H3 0.9500
C4 C5 1.381(2)
C4 H4 0.9500
C5 C6 1.398(2)
C5 H5 0.9500
C6 C8 1.498(2)
C7 H7B 0.9800
C7 H7C 0.9800
C7 H7A 0.9800
C9 H9A 0.9800
C9 H9B 0.9800
C9 H9C 0.9800

loop_
_geom_hbond_atom_site_label_D
_geom_hbond_atom_site_label_H
_geom_hbond_atom_site_label_A
_geom_hbond_site_symmetry_A
_geom_hbond_distance_DH
_geom_hbond_distance_HA
_geom_hbond_distance_DA
_geom_hbond_angle_DHA
N1 H1A O1 . 0.88 2.21 2.785(2) 122.8
N1 H1B N1 2_546 0.88 2.44 3.240(2) 151.4
N2 H2 O1 1_565 0.88 2.18 2.858(2) 133.0

loop_
_geom_torsion_atom_site_label_1
_geom_torsion_atom_site_label_2
_geom_torsion_atom_site_label_3
_geom_torsion_atom_site_label_4
_geom_torsion
N1 C1 C2 C3 -176.23(16)
C6 C1 C2 C3 -0.9(2)
N1 C1 C2 C7 3.0(2)
C6 C1 C2 C7 178.30(16)
C1 C2 C3 C4 0.8(3)
C7 C2 C3 C4 -178.38(18)
C2 C3 C4 C5 0.1(3)
C3 C4 C5 C6 -1.0(3)
C4 C5 C6 C1 0.9(3)
C4 C5 C6 C8 -176.35(16)
N1 C1 C6 C5 175.30(15)
C2 C1 C6 C5 0.1(2)
N1 C1 C6 C8 -7.4(2)
C2 C1 C6 C8 177.33(13)
C9 N2 C8 O1 -1.2(3)
C9 N2 C8 C6 177.79(15)
C5 C6 C8 O1 144.60(17)
C1 C6 C8 O1 -32.7(2)
C5 C6 C8 N2 -34.4(2)
C1 C6 C8 N2 148.33(15)

loop_
_cod_related_entry_id
_cod_related_entry_database
_cod_related_entry_code
1 ChemSpider 11855605
